data_1555495
loop_
_publ_author_name
'Kumarswamyreddy, Nandarapu'
'Kesavan, Venkitasamy'

_publ_section_title
;
 Enantioselective Synthesis of
 Dihydrospiro[indoline-3,4'-pyrano[2,3-c]pyrazole] Derivatives via
 Michael/Hemiketalization Reaction.
;
_journal_issue 6
_journal_name_full 'Organic letters'
_journal_page_first 1354
_journal_page_last 1357
_journal_paper_doi 10.1021/acs.orglett.6b00287
_journal_volume 18
_journal_year 2016
_chemical_absolute_configuration ad
_chemical_formula_moiety 'C24 H22 Br N3 O5, 0.5H2O'
_chemical_formula_sum 'C24 H22 Br N3 O5.5'
_chemical_formula_weight 520.35
_space_group_crystal_system orthorhombic
_space_group_IT_number 19
_space_group_name_Hall 'P 2ac 2ab'
_space_group_name_H-M_alt 'P 21 21 21'
_atom_sites_solution_hydrogens geom
_audit_creation_method SHELXL-2014/7
_cell_angle_alpha 90
_cell_angle_beta 90
_cell_angle_gamma 90
_cell_formula_units_Z 4
_cell_length_a 12.8376(5)
_cell_length_b 12.9227(6)
_cell_length_c 14.0967(5)
_cell_measurement_reflns_used 7700
_cell_measurement_temperature 293(2)
_cell_measurement_theta_max 20.41
_cell_measurement_theta_min 2.23
_cell_volume 2338.59(16)
_computing_cell_refinement 'APEX2/SAINT (Bruker, 2004)'
_computing_data_collection 'APEX2 (Bruker, 2004)'
_computing_data_reduction 'SAINT/XPREP (Bruker, 2004)'
_computing_molecular_graphics 'ORTEP3 (Farrugia, 1997) and Mercury (Bruno et al., 2002)'
_computing_publication_material 'SHELXL-2014/7 (Sheldrick, 2014)'
_computing_structure_refinement 'SHELXL-2014/7 (Sheldrick, 2014)'
_computing_structure_solution 'SIR92 (Altornare et al., 1993)'
_diffrn_ambient_temperature 293(2)
_diffrn_measured_fraction_theta_full 1.000
_diffrn_measured_fraction_theta_max 0.995
_diffrn_measurement_device_type 'Bruker axs kappa apex2 CCD Diffractometer'
_diffrn_measurement_method '\w and \f scan'
_diffrn_radiation_monochromator graphite
_diffrn_radiation_source 'fine-focus sealed tube'
_diffrn_radiation_type MoK\a
_diffrn_radiation_wavelength 0.71073
_diffrn_reflns_av_R_equivalents 0.0597
_diffrn_reflns_av_unetI/netI 0.0632
_diffrn_reflns_Laue_measured_fraction_full 1.000
_diffrn_reflns_Laue_measured_fraction_max 0.995
_diffrn_reflns_limit_h_max 15
_diffrn_reflns_limit_h_min -15
_diffrn_reflns_limit_k_max 14
_diffrn_reflns_limit_k_min -15
_diffrn_reflns_limit_l_max 17
_diffrn_reflns_limit_l_min -17
_diffrn_reflns_number 34056
_diffrn_reflns_point_group_measured_fraction_full 1.000
_diffrn_reflns_point_group_measured_fraction_max 0.993
_diffrn_reflns_theta_full 25.242
_diffrn_reflns_theta_max 26.129
_diffrn_reflns_theta_min 2.138
_exptl_absorpt_coefficient_mu 1.801
_exptl_absorpt_correction_T_max 0.6699
_exptl_absorpt_correction_T_min 0.6141
_exptl_absorpt_correction_type multi-scan
_exptl_absorpt_process_details 'SADABS (BRUKER, 2004)'
_exptl_crystal_colour yellow
_exptl_crystal_density_diffrn 1.478
_exptl_crystal_description BLOCK
_exptl_crystal_F_000 1064
_exptl_crystal_size_max 0.300
_exptl_crystal_size_mid 0.300
_exptl_crystal_size_min 0.250
_refine_diff_density_max 0.420
_refine_diff_density_min -0.577
_refine_diff_density_rms 0.057
_refine_ls_abs_structure_details
;
 Flack x determined using 1033 quotients [(I+)-(I-)]/[(I+)+(I-)]
 (Parsons, Flack and Wagner, Acta Cryst. B69 (2013) 249-259).
;
_refine_ls_abs_structure_Flack -0.004(5)
_refine_ls_extinction_method none
_refine_ls_goodness_of_fit_ref 1.022
_refine_ls_hydrogen_treatment mixed
_refine_ls_matrix_type full
_refine_ls_number_parameters 345
_refine_ls_number_reflns 4645
_refine_ls_number_restraints 124
_refine_ls_restrained_S_all 1.018
_refine_ls_R_factor_all 0.0902
_refine_ls_R_factor_gt 0.0379
_refine_ls_shift/su_max 0.000
_refine_ls_shift/su_mean 0.000
_refine_ls_structure_factor_coef Fsqd
_refine_ls_weighting_details 'w=1/[\s^2^(Fo^2^)+(0.0590P)^2^] where P=(Fo^2^+2Fc^2^)/3'
_refine_ls_weighting_scheme calc
_refine_ls_wR_factor_gt 0.0952
_refine_ls_wR_factor_ref 0.1161
_reflns_Friedel_coverage 0.765
_reflns_Friedel_fraction_full 0.999
_reflns_Friedel_fraction_max 0.990
_reflns_number_gt 2930
_reflns_number_total 4645
_reflns_threshold_expression 'I > 2\s(I)'
_cod_data_source_file ol6b00287_si_002.cif
_cod_data_source_block NEW
_cod_original_formula_sum 'C24 H22 Br N3 O5.50'
_cod_database_code 1555495
_shelx_shelxl_version_number 2014/7
_shelx_space_group_comment
;
The symmetry employed for this shelxl refinement is uniquely defined
by the following loop, which should always be used as a source of
symmetry information in preference to the above space-group names.
They are only intended as comments.
;
_shelx_estimated_absorpt_t_min 0.614
_shelx_estimated_absorpt_t_max 0.662

loop_
_space_group_symop_operation_xyz
'x, y, z'
'-x+1/2, -y, z+1/2'
'x+1/2, -y+1/2, -z'
'-x, y+1/2, -z+1/2'

loop_
_atom_site_label
_atom_site_type_symbol
_atom_site_fract_x
_atom_site_fract_y
_atom_site_fract_z
_atom_site_U_iso_or_equiv
_atom_site_adp_type
_atom_site_occupancy
_atom_site_site_symmetry_order
_atom_site_calc_flag
_atom_site_refinement_flags_posn
_atom_site_refinement_flags_adp
_atom_site_refinement_flags_occupancy
_atom_site_disorder_assembly
_atom_site_disorder_group
C1 C 0.6522(5) 0.1939(5) 0.9154(4) 0.0508(15) Uani 1 1 d . . . . .
C2 C 0.6514(4) 0.2187(4) 1.0105(4) 0.0407(13) Uani 1 1 d . . . . .
H2 H 0.6046 0.2670 1.0345 0.049 Uiso 1 1 calc R U . . .
C3 C 0.7215(4) 0.1703(4) 1.0686(4) 0.0357(12) Uani 1 1 d . . . . .
C4 C 0.7921(4) 0.0992(4) 1.0331(4) 0.0435(14) Uani 1 1 d . . . . .
C5 C 0.7927(6) 0.0750(5) 0.9378(5) 0.066(2) Uani 1 1 d . . . . .
H5 H 0.8395 0.0267 0.9137 0.079 Uiso 1 1 calc R U . . .
C6 C 0.7224(5) 0.1239(5) 0.8790(5) 0.0657(18) Uani 1 1 d . . . . .
H6 H 0.7225 0.1096 0.8144 0.079 Uiso 1 1 calc R U . . .
C7 C 0.7352(3) 0.1750(3) 1.1750(4) 0.0323(11) Uani 1 1 d . . . . .
C8 C 0.8271(4) 0.1000(4) 1.1895(4) 0.0407(13) Uani 1 1 d . . . . .
C9 C 0.9359(5) -0.0168(5) 1.0921(6) 0.077(2) Uani 1 1 d . . . . .
H9A H 0.9410 -0.0354 1.0263 0.115 Uiso 1 1 calc R U . . .
H9B H 1.0008 0.0123 1.1129 0.115 Uiso 1 1 calc R U . . .
H9C H 0.9205 -0.0774 1.1289 0.115 Uiso 1 1 calc R U . . .
C10 C 0.6430(4) 0.1395(3) 1.2287(4) 0.0291(11) Uani 1 1 d . . . . .
C11 C 0.5924(4) 0.1998(3) 1.2916(4) 0.0314(12) Uani 1 1 d . . . . .
C12 C 0.6827(4) 0.3498(3) 1.2505(4) 0.0348(12) Uani 1 1 d . . . . .
C13 C 0.7693(4) 0.2798(3) 1.2181(4) 0.0354(12) Uani 1 1 d . . . . .
H13A H 0.8143 0.2659 1.2718 0.043 Uiso 1 1 calc R U . . .
H13B H 0.8103 0.3165 1.1712 0.043 Uiso 1 1 calc R U . . .
C14 C 0.5860(4) 0.0469(3) 1.2300(4) 0.0355(12) Uani 1 1 d . . . . .
C15 C 0.4344(4) 0.1852(3) 1.3924(4) 0.0368(12) Uani 1 1 d . . . . .
C16 C 0.4620(4) 0.2460(4) 1.4681(3) 0.0430(12) Uani 1 1 d . . . . .
H16 H 0.5317 0.2599 1.4808 0.052 Uiso 1 1 calc R U . . .
C17 C 0.3847(6) 0.2860(4) 1.5248(4) 0.0597(17) Uani 1 1 d . . . . .
H17 H 0.4023 0.3298 1.5747 0.072 Uiso 1 1 calc R U . . .
C18 C 0.2846(6) 0.2627(6) 1.5092(5) 0.0730(19) Uani 1 1 d . . . . .
H18 H 0.2333 0.2887 1.5493 0.088 Uiso 1 1 calc R U . . .
C19 C 0.2575(5) 0.2007(6) 1.4343(6) 0.082(2) Uani 1 1 d . . . . .
H19 H 0.1877 0.1858 1.4232 0.098 Uiso 1 1 calc R U . . .
C20 C 0.3324(4) 0.1605(4) 1.3755(5) 0.0601(17) Uani 1 1 d . . . . .
H20 H 0.3143 0.1174 1.3253 0.072 Uiso 1 1 calc R U . . .
C21 C 0.7270(5) 0.4402(4) 1.3068(4) 0.0450(14) Uani 1 1 d D . . . .
C24 C 0.6031(4) -0.0480(4) 1.1716(4) 0.0478(14) Uani 1 1 d . . . . .
H24A H 0.6630 -0.0383 1.1318 0.072 Uiso 1 1 calc R U . . .
H24B H 0.6144 -0.1062 1.2127 0.072 Uiso 1 1 calc R U . . .
H24C H 0.5429 -0.0604 1.1328 0.072 Uiso 1 1 calc R U . . .
N1 N 0.8526(4) 0.0593(3) 1.1045(4) 0.0494(12) Uani 1 1 d . . . . .
N2 N 0.5076(3) 0.0508(3) 1.2900(3) 0.0359(10) Uani 1 1 d . . . . .
N3 N 0.5118(3) 0.1484(3) 1.3292(3) 0.0347(9) Uani 1 1 d . . . . .
O1 O 0.6263(3) 0.3841(2) 1.1735(3) 0.0426(9) Uani 1 1 d . . . . .
H1A H 0.5893 0.4328 1.1896 0.040(16) Uiso 1 1 calc R . . . .
O2 O 0.6129(2) 0.2988(2) 1.3170(2) 0.0338(8) Uani 1 1 d . . . . .
O5 O 0.8677(3) 0.0801(3) 1.2643(3) 0.0541(11) Uani 1 1 d . . . . .
Br1 Br 0.55907(5) 0.25871(6) 0.83135(5) 0.0760(3) Uani 1 1 d . . . . .
O3 O 0.8021(12) 0.4869(11) 1.2765(13) 0.082(5) Uani 0.65(3) 1 d D U P A 1
O4 O 0.6670(13) 0.4705(10) 1.3769(11) 0.048(3) Uani 0.65(3) 1 d D U P A 1
C22 C 0.6997(11) 0.5593(13) 1.4330(14) 0.060(5) Uani 0.65(3) 1 d D U P A 1
H22A H 0.7605 0.5912 1.4047 0.072 Uiso 0.65(3) 1 calc R U P A 1
H22B H 0.7174 0.5376 1.4969 0.072 Uiso 0.65(3) 1 calc R U P A 1
C23 C 0.6110(13) 0.6349(12) 1.4356(17) 0.082(5) Uani 0.65(3) 1 d D U P A 1
H23A H 0.6307 0.6943 1.4723 0.123 Uiso 0.65(3) 1 calc R U P A 1
H23B H 0.5942 0.6561 1.3721 0.123 Uiso 0.65(3) 1 calc R U P A 1
H23C H 0.5512 0.6027 1.4640 0.123 Uiso 0.65(3) 1 calc R U P A 1
O3' O 0.8206(8) 0.454(2) 1.318(2) 0.063(6) Uani 0.35(3) 1 d D U P A 2
O4' O 0.659(2) 0.4908(18) 1.3490(17) 0.043(5) Uani 0.35(3) 1 d D U P A 2
C22' C 0.690(2) 0.579(2) 1.406(2) 0.042(6) Uani 0.35(3) 1 d D U P A 2
H22C H 0.6959 0.6405 1.3671 0.051 Uiso 0.35(3) 1 calc R U P A 2
H22D H 0.7566 0.5663 1.4362 0.051 Uiso 0.35(3) 1 calc R U P A 2
C23' C 0.608(2) 0.595(3) 1.481(2) 0.089(9) Uani 0.35(3) 1 d D U P A 2
H23D H 0.6261 0.6535 1.5196 0.134 Uiso 0.35(3) 1 calc R U P A 2
H23E H 0.5419 0.6084 1.4505 0.134 Uiso 0.35(3) 1 calc R U P A 2
H23F H 0.6023 0.5345 1.5194 0.134 Uiso 0.35(3) 1 calc R U P A 2
O6 O 0.5562(10) 0.4670(12) 1.6334(11) 0.139(5) Uani 0.5 1 d . . P . .

loop_
_atom_site_aniso_label
_atom_site_aniso_U_11
_atom_site_aniso_U_22
_atom_site_aniso_U_33
_atom_site_aniso_U_23
_atom_site_aniso_U_13
_atom_site_aniso_U_12
C1 0.052(4) 0.055(3) 0.045(4) -0.003(3) 0.000(3) -0.007(3)
C2 0.042(3) 0.036(3) 0.044(3) -0.004(2) 0.005(3) -0.005(2)
C3 0.034(3) 0.031(3) 0.042(3) -0.005(2) 0.005(2) -0.001(2)
C4 0.044(3) 0.040(3) 0.046(3) -0.010(3) 0.012(3) 0.002(3)
C5 0.070(5) 0.061(4) 0.066(5) -0.025(3) 0.017(4) 0.016(3)
C6 0.079(5) 0.075(4) 0.043(4) -0.015(3) 0.002(4) 0.001(4)
C7 0.033(3) 0.029(2) 0.035(3) 0.000(2) 0.006(2) 0.002(2)
C8 0.034(3) 0.028(3) 0.060(4) -0.002(3) 0.005(3) 0.000(2)
C9 0.057(4) 0.068(4) 0.104(6) -0.023(4) 0.002(4) 0.030(4)
C10 0.026(2) 0.024(2) 0.038(3) 0.000(2) 0.004(2) -0.002(2)
C11 0.030(3) 0.026(2) 0.038(3) -0.001(2) -0.001(2) -0.003(2)
C12 0.036(3) 0.023(2) 0.045(3) 0.002(2) 0.004(3) -0.003(2)
C13 0.027(3) 0.034(3) 0.045(3) -0.003(2) 0.005(2) 0.000(2)
C14 0.036(3) 0.030(3) 0.040(3) -0.003(2) -0.003(2) 0.001(2)
C15 0.038(3) 0.031(3) 0.041(3) 0.007(2) 0.009(3) 0.003(2)
C16 0.049(3) 0.048(3) 0.032(3) 0.000(3) 0.004(2) 0.001(3)
C17 0.079(5) 0.058(4) 0.042(4) -0.001(3) 0.016(3) 0.008(3)
C18 0.068(5) 0.077(5) 0.074(5) -0.011(4) 0.041(4) 0.000(4)
C19 0.044(4) 0.093(5) 0.109(7) -0.007(5) 0.035(4) -0.007(4)
C20 0.046(4) 0.061(4) 0.073(4) -0.014(3) 0.010(3) -0.011(3)
C21 0.047(4) 0.029(3) 0.059(4) -0.008(3) 0.003(3) -0.003(3)
C24 0.045(3) 0.037(3) 0.061(4) -0.012(3) 0.007(3) -0.002(2)
N1 0.044(3) 0.044(3) 0.061(3) -0.012(2) 0.008(3) 0.018(2)
N2 0.037(2) 0.026(2) 0.045(3) -0.0029(18) 0.005(2) -0.0052(18)
N3 0.035(2) 0.027(2) 0.042(2) -0.0047(19) 0.009(2) -0.0002(17)
O1 0.046(2) 0.0328(18) 0.048(2) -0.0032(19) 0.001(2) 0.0114(17)
O2 0.0356(18) 0.0244(16) 0.041(2) -0.0028(15) 0.0112(17) -0.0023(14)
O5 0.053(2) 0.051(2) 0.059(3) 0.006(2) -0.007(2) 0.0175(19)
Br1 0.0747(5) 0.0961(5) 0.0571(4) 0.0064(4) -0.0171(3) -0.0022(4)
O3 0.095(7) 0.055(7) 0.096(10) -0.031(6) 0.038(7) -0.054(6)
O4 0.050(5) 0.045(5) 0.049(6) -0.021(5) -0.001(5) -0.012(4)
C22 0.068(7) 0.060(8) 0.051(8) -0.027(6) -0.002(6) -0.009(6)
C23 0.088(9) 0.062(8) 0.096(12) -0.043(8) -0.015(9) -0.004(7)
O3' 0.038(8) 0.060(12) 0.092(15) -0.026(10) 0.015(8) -0.028(6)
O4' 0.042(7) 0.039(8) 0.048(10) -0.016(7) -0.004(8) 0.000(6)
C22' 0.046(9) 0.033(9) 0.049(10) -0.021(7) -0.008(8) -0.003(7)
C23' 0.094(15) 0.099(17) 0.075(16) -0.043(13) -0.009(14) 0.005(14)
O6 0.093(8) 0.197(13) 0.126(11) -0.011(10) 0.001(9) -0.023(9)

loop_
_atom_type_symbol
_atom_type_description
_atom_type_scat_dispersion_real
_atom_type_scat_dispersion_imag
_atom_type_scat_source
C C 0.0033 0.0016 'International Tables Vol C Tables 4.2.6.8 and 6.1.1.4'
H H 0.0000 0.0000 'International Tables Vol C Tables 4.2.6.8 and 6.1.1.4'
N N 0.0061 0.0033 'International Tables Vol C Tables 4.2.6.8 and 6.1.1.4'
O O 0.0106 0.0060 'International Tables Vol C Tables 4.2.6.8 and 6.1.1.4'
Br Br -0.2901 2.4595 'International Tables Vol C Tables 4.2.6.8 and 6.1.1.4'

loop_
_geom_angle_atom_site_label_1
_geom_angle_atom_site_label_2
_geom_angle_atom_site_label_3
_geom_angle
C6 C1 C2 121.3(6)
C6 C1 Br1 118.3(5)
C2 C1 Br1 120.3(5)
C3 C2 C1 118.1(5)
C3 C2 H2 121.0
C1 C2 H2 121.0
C2 C3 C4 121.2(5)
C2 C3 C7 130.7(4)
C4 C3 C7 108.0(4)
N1 C4 C5 128.8(5)
N1 C4 C3 110.7(5)
C5 C4 C3 120.5(6)
C6 C5 C4 118.5(6)
C6 C5 H5 120.8
C4 C5 H5 120.8
C1 C6 C5 120.4(6)
C1 C6 H6 119.8
C5 C6 H6 119.8
C10 C7 C3 113.7(4)
C10 C7 C8 110.4(4)
C3 C7 C8 101.3(4)
C10 C7 C13 107.3(4)
C3 C7 C13 117.3(4)
C8 C7 C13 106.4(4)
O5 C8 N1 126.2(5)
O5 C8 C7 125.6(5)
N1 C8 C7 108.2(5)
N1 C9 H9A 109.5
N1 C9 H9B 109.5
H9A C9 H9B 109.5
N1 C9 H9C 109.5
H9A C9 H9C 109.5
H9B C9 H9C 109.5
C11 C10 C14 103.5(4)
C11 C10 C7 122.9(4)
C14 C10 C7 133.6(4)
N3 C11 C10 110.2(4)
N3 C11 O2 121.0(4)
C10 C11 O2 128.8(4)
O1 C12 O2 109.2(4)
O1 C12 C13 110.0(4)
O2 C12 C13 112.2(4)
O1 C12 C21 111.1(4)
O2 C12 C21 104.0(4)
C13 C12 C21 110.1(4)
C12 C13 C7 115.9(4)
C12 C13 H13A 108.3
C7 C13 H13A 108.3
C12 C13 H13B 108.3
C7 C13 H13B 108.3
H13A C13 H13B 107.4
N2 C14 C10 112.1(4)
N2 C14 C24 119.9(4)
C10 C14 C24 128.0(5)
C20 C15 C16 121.1(5)
C20 C15 N3 118.9(5)
C16 C15 N3 120.0(5)
C15 C16 C17 118.8(5)
C15 C16 H16 120.6
C17 C16 H16 120.6
C18 C17 C16 120.9(6)
C18 C17 H17 119.6
C16 C17 H17 119.6
C17 C18 C19 120.1(6)
C17 C18 H18 120.0
C19 C18 H18 120.0
C18 C19 C20 120.6(6)
C18 C19 H19 119.7
C20 C19 H19 119.7
C15 C20 C19 118.5(6)
C15 C20 H20 120.7
C19 C20 H20 120.7
O3' C21 O4' 123.5(17)
O3 C21 O4 125.7(10)
O3 C21 C12 119.6(8)
O3' C21 C12 123.0(12)
O4' C21 C12 113.0(13)
O4 C21 C12 113.6(8)
C14 C24 H24A 109.5
C14 C24 H24B 109.5
H24A C24 H24B 109.5
C14 C24 H24C 109.5
H24A C24 H24C 109.5
H24B C24 H24C 109.5
C8 N1 C4 111.6(4)
C8 N1 C9 123.1(5)
C4 N1 C9 125.3(5)
C14 N2 N3 105.2(4)
C11 N3 N2 109.1(4)
C11 N3 C15 128.6(4)
N2 N3 C15 122.1(4)
C12 O1 H1A 109.5
C11 O2 C12 112.2(4)
C21 O4 C22 118.3(12)
O4 C22 C23 107.9(8)
O4 C22 H22A 110.1
C23 C22 H22A 110.1
O4 C22 H22B 110.1
C23 C22 H22B 110.1
H22A C22 H22B 108.4
C22 C23 H23A 109.5
C22 C23 H23B 109.5
H23A C23 H23B 109.5
C22 C23 H23C 109.5
H23A C23 H23C 109.5
H23B C23 H23C 109.5
C21 O4' C22' 119(2)
O4' C22' C23' 107.9(11)
O4' C22' H22C 110.1
C23' C22' H22C 110.1
O4' C22' H22D 110.1
C23' C22' H22D 110.1
H22C C22' H22D 108.4
C22' C23' H23D 109.5
C22' C23' H23E 109.5
H23D C23' H23E 109.5
C22' C23' H23F 109.5
H23D C23' H23F 109.5
H23E C23' H23F 109.5

loop_
_geom_bond_atom_site_label_1
_geom_bond_atom_site_label_2
_geom_bond_distance
C1 C6 1.376(9)
C1 C2 1.379(8)
C1 Br1 1.880(6)
C2 C3 1.368(7)
C2 H2 0.9300
C3 C4 1.384(7)
C3 C7 1.511(7)
C4 N1 1.373(7)
C4 C5 1.379(9)
C5 C6 1.378(9)
C5 H5 0.9300
C6 H6 0.9300
C7 C10 1.478(7)
C7 C8 1.540(7)
C7 C13 1.547(6)
C8 O5 1.204(6)
C8 N1 1.349(7)
C9 N1 1.464(7)
C9 H9A 0.9600
C9 H9B 0.9600
C9 H9C 0.9600
C10 C11 1.349(7)
C10 C14 1.402(6)
C11 N3 1.338(6)
C11 O2 1.354(5)
C12 O1 1.378(6)
C12 O2 1.454(5)
C12 C13 1.505(6)
C12 C21 1.523(7)
C13 H13A 0.9700
C13 H13B 0.9700
C14 N2 1.316(6)
C14 C24 1.493(7)
C15 C20 1.368(8)
C15 C16 1.372(7)
C15 N3 1.418(6)
C16 C17 1.374(7)
C16 H16 0.9300
C17 C18 1.339(9)
C17 H17 0.9300
C18 C19 1.371(10)
C18 H18 0.9300
C19 C20 1.372(9)
C19 H19 0.9300
C20 H20 0.9300
C21 O3 1.214(8)
C21 O3' 1.224(11)
C21 O4' 1.24(2)
C21 O4 1.314(14)
C24 H24A 0.9600
C24 H24B 0.9600
C24 H24C 0.9600
N2 N3 1.378(5)
O1 H1A 0.8200
O4 C22 1.456(9)
C22 C23 1.501(14)
C22 H22A 0.9700
C22 H22B 0.9700
C23 H23A 0.9600
C23 H23B 0.9600
C23 H23C 0.9600
O4' C22' 1.456(11)
C22' C23' 1.500(16)
C22' H22C 0.9700
C22' H22D 0.9700
C23' H23D 0.9600
C23' H23E 0.9600
C23' H23F 0.9600

loop_
_geom_hbond_atom_site_label_D
_geom_hbond_atom_site_label_H
_geom_hbond_atom_site_label_A
_geom_hbond_distance_DH
_geom_hbond_distance_HA
_geom_hbond_distance_DA
_geom_hbond_angle_DHA
_geom_hbond_site_symmetry_A
C2 H2 O1 0.93 2.49 3.154(6) 128.4 .
C9 H9B O3' 0.96 2.60 3.394(14) 139.8 4_747
O1 H1A N2 0.82 1.99 2.803(5) 172.0 4_657
C23' H23F O6 0.96 1.92 2.80(5) 150.4 .

loop_
_geom_torsion_atom_site_label_1
_geom_torsion_atom_site_label_2
_geom_torsion_atom_site_label_3
_geom_torsion_atom_site_label_4
_geom_torsion
C6 C1 C2 C3 -1.2(8)
Br1 C1 C2 C3 -179.3(4)
C1 C2 C3 C4 0.7(7)
C1 C2 C3 C7 -175.3(5)
C2 C3 C4 N1 -178.7(5)
C7 C3 C4 N1 -1.8(6)
C2 C3 C4 C5 -0.5(8)
C7 C3 C4 C5 176.3(5)
N1 C4 C5 C6 178.5(6)
C3 C4 C5 C6 0.7(10)
C2 C1 C6 C5 1.4(10)
Br1 C1 C6 C5 179.6(5)
C4 C5 C6 C1 -1.2(10)
C2 C3 C7 C10 60.6(7)
C4 C3 C7 C10 -115.8(5)
C2 C3 C7 C8 179.1(5)
C4 C3 C7 C8 2.7(5)
C2 C3 C7 C13 -65.6(7)
C4 C3 C7 C13 118.0(5)
C10 C7 C8 O5 -60.8(6)
C3 C7 C8 O5 178.3(5)
C13 C7 C8 O5 55.2(6)
C10 C7 C8 N1 118.1(5)
C3 C7 C8 N1 -2.7(5)
C13 C7 C8 N1 -125.8(4)
C3 C7 C10 C11 -121.4(5)
C8 C7 C10 C11 125.4(5)
C13 C7 C10 C11 9.9(6)
C3 C7 C10 C14 57.1(7)
C8 C7 C10 C14 -56.0(7)
C13 C7 C10 C14 -171.6(5)
C14 C10 C11 N3 0.7(6)
C7 C10 C11 N3 179.6(4)
C14 C10 C11 O2 -178.5(5)
C7 C10 C11 O2 0.4(8)
O1 C12 C13 C7 -67.3(5)
O2 C12 C13 C7 54.6(6)
C21 C12 C13 C7 169.9(4)
C10 C7 C13 C12 -36.5(6)
C3 C7 C13 C12 92.8(5)
C8 C7 C13 C12 -154.7(5)
C11 C10 C14 N2 -0.7(6)
C7 C10 C14 N2 -179.5(5)
C11 C10 C14 C24 177.6(5)
C7 C10 C14 C24 -1.2(10)
C20 C15 C16 C17 -3.0(8)
N3 C15 C16 C17 176.0(5)
C15 C16 C17 C18 2.8(9)
C16 C17 C18 C19 -1.9(10)
C17 C18 C19 C20 1.1(11)
C16 C15 C20 C19 2.2(9)
N3 C15 C20 C19 -176.8(6)
C18 C19 C20 C15 -1.2(10)
O1 C12 C21 O3 -75.9(14)
O2 C12 C21 O3 166.7(13)
C13 C12 C21 O3 46.3(14)
O1 C12 C21 O3' -119(2)
O2 C12 C21 O3' 124(2)
C13 C12 C21 O3' 3(2)
O1 C12 C21 O4' 69.5(15)
O2 C12 C21 O4' -48.0(15)
C13 C12 C21 O4' -168.4(15)
O1 C12 C21 O4 93.0(9)
O2 C12 C21 O4 -24.4(10)
C13 C12 C21 O4 -144.9(9)
O5 C8 N1 C4 -179.2(5)
C7 C8 N1 C4 1.8(6)
O5 C8 N1 C9 0.1(9)
C7 C8 N1 C9 -178.9(5)
C5 C4 N1 C8 -178.0(6)
C3 C4 N1 C8 0.0(6)
C5 C4 N1 C9 2.8(10)
C3 C4 N1 C9 -179.3(5)
C10 C14 N2 N3 0.5(5)
C24 C14 N2 N3 -178.0(5)
C10 C11 N3 N2 -0.5(6)
O2 C11 N3 N2 178.8(4)
C10 C11 N3 C15 -174.9(5)
O2 C11 N3 C15 4.4(7)
C14 N2 N3 C11 0.0(5)
C14 N2 N3 C15 174.9(4)
C20 C15 N3 C11 135.1(6)
C16 C15 N3 C11 -43.9(7)
C20 C15 N3 N2 -38.7(7)
C16 C15 N3 N2 142.3(5)
N3 C11 O2 C12 -163.6(4)
C10 C11 O2 C12 15.5(7)
O1 C12 O2 C11 81.4(4)
C13 C12 O2 C11 -40.9(5)
C21 C12 O2 C11 -159.9(4)
O3 C21 O4 C22 -9.3(17)
C12 C21 O4 C22 -177.4(9)
C21 O4 C22 C23 128(2)
O3' C21 O4' C22' 8(3)
C12 C21 O4' C22' 179.5(16)
C21 O4' C22' C23' -155(4)
